data_7101300
loop_
_publ_author_name
J.K.M.Sanders
G.J.E.Davidson
L.H.Tong

_publ_section_title
;
Aluminium(III) porphyrins as supramolecular building blocks
;
_journal_issue 29
_journal_name_full 'Chemical Communications'
_journal_paper_doi 10.1039/b605435h
_journal_year 2006
_chemical_formula_sum 'C55 H45 Al N4 O4'
_chemical_formula_weight 852.93
_chemical_name_common 'COMPLEX 3'
_chemical_name_systematic
;
?
;
_space_group_IT_number 14
_symmetry_cell_setting monoclinic
_symmetry_space_group_name_Hall '-P 2yn'
_symmetry_space_group_name_H-M 'P 1 21/n 1'
_atom_sites_solution_hydrogens geom
_atom_sites_solution_primary direct
_atom_sites_solution_secondary difmap
_audit_creation_method SHELXL-97
_cell_angle_alpha 90.00
_cell_angle_beta 108.394(2)
_cell_angle_gamma 90.00
_cell_formula_units_Z 4
_cell_length_a 13.326(2)
_cell_length_b 16.495(3)
_cell_length_c 21.114(4)
_cell_measurement_reflns_used 30446
_cell_measurement_temperature 150(2)
_cell_measurement_theta_max 22.69
_cell_measurement_theta_min 1.53
_cell_volume 4404.2(13)
_computing_cell_refinement 'SAINT (Bruker AXS, 2005)'
_computing_data_collection 'Bruker AXS control software'
_computing_data_reduction 'SAINT (Bruker AXS, 2005)'
_computing_molecular_graphics 'SHELX-XP (Sheldrick, 1999)'
_computing_publication_material 'SHELX-XCIF (Sheldrick, 1999)'
_computing_structure_refinement 'SHELXL-97 (Sheldrick, 1997)'
_computing_structure_solution 'SHELXS-97 (Sheldrick, 1990)'
_diffrn_ambient_temperature 150(2)
_diffrn_measured_fraction_theta_full 0.996
_diffrn_measured_fraction_theta_max 0.996
_diffrn_measurement_device_type 'Bruker APEX II'
_diffrn_measurement_method 'thin slice w\scans'
_diffrn_radiation_monochromator 'silicon 111'
_diffrn_radiation_source 'Station 9.8 SRS'
_diffrn_radiation_type synchrotron
_diffrn_radiation_wavelength 0.68140
_diffrn_reflns_av_R_equivalents 0.0895
_diffrn_reflns_av_sigmaI/netI 0.0678
_diffrn_reflns_limit_h_max 15
_diffrn_reflns_limit_h_min -15
_diffrn_reflns_limit_k_max 18
_diffrn_reflns_limit_k_min -18
_diffrn_reflns_limit_l_max 23
_diffrn_reflns_limit_l_min -23
_diffrn_reflns_number 30446
_diffrn_reflns_theta_full 22.69
_diffrn_reflns_theta_max 22.69
_diffrn_reflns_theta_min 1.53
_exptl_absorpt_coefficient_mu 0.100
_exptl_absorpt_correction_T_max 1.000
_exptl_absorpt_correction_T_min 0.931
_exptl_absorpt_correction_type empirical
_exptl_absorpt_process_details 'SADABS (Bruker AXS, 2001)'
_exptl_crystal_colour purple
_exptl_crystal_density_diffrn 1.286
_exptl_crystal_density_method 'not measured'
_exptl_crystal_description block
_exptl_crystal_F_000 1792
_exptl_crystal_size_max 0.21
_exptl_crystal_size_mid 0.12
_exptl_crystal_size_min 0.10
_refine_diff_density_max 0.288
_refine_diff_density_min -0.240
_refine_diff_density_rms 0.045
_refine_ls_extinction_method none
_refine_ls_goodness_of_fit_ref 1.026
_refine_ls_hydrogen_treatment mixed
_refine_ls_matrix_type full
_refine_ls_number_parameters 584
_refine_ls_number_reflns 6652
_refine_ls_number_restraints 4
_refine_ls_restrained_S_all 1.066
_refine_ls_R_factor_all 0.0946
_refine_ls_R_factor_gt 0.0501
_refine_ls_shift/su_max 0.003
_refine_ls_shift/su_mean 0.000
_refine_ls_structure_factor_coef Fsqd
_refine_ls_weighting_details 'calc w=1/[\s^2^(Fo^2^)+(0.0583P)^2^+1.1940P] where P=(Fo^2^+2Fc^2^)/3'
_refine_ls_weighting_scheme calc
_refine_ls_wR_factor_gt 0.1116
_refine_ls_wR_factor_ref 0.1342
_reflns_number_gt 4236
_reflns_number_total 6652
_reflns_threshold_expression >2sigma(I)
_cod_data_source_file b605435h.txt
_cod_depositor_comments
;
The following automatic conversions were performed:
'_exptl_absorpt_correction_type' value 'Empirical' changed to 'empirical'
according to '/home/saulius/struct/CIF-dictionaries/cif_core.dic'
dictionary named 'cif_core.dic' version 2.4.1 from 2010-06-29.

Automatic conversion script
Id: cif_fix_enum 1527 2010-12-29 10:47:43Z saulius 
;
_cod_original_sg_symbol_H-M 'P 21/n'
_cod_database_code 7101300

loop_
_symmetry_equiv_pos_as_xyz
'x, y, z'
'-x+1/2, y+1/2, -z+1/2'
'-x, -y, -z'
'x-1/2, -y-1/2, z-1/2'

loop_
_atom_site_label
_atom_site_type_symbol
_atom_site_fract_x
_atom_site_fract_y
_atom_site_fract_z
_atom_site_U_iso_or_equiv
_atom_site_adp_type
_atom_site_occupancy
_atom_site_symmetry_multiplicity
_atom_site_calc_flag
_atom_site_refinement_flags
_atom_site_disorder_assembly
_atom_site_disorder_group
Al1 Al 0.88368(7) 0.11138(6) 0.67769(4) 0.0268(2) Uani 1 1 d . C .
O1 O 0.88133(16) 0.00009(12) 0.66720(9) 0.0301(5) Uani 1 1 d . . .
O2 O 0.88766(19) 0.23186(13) 0.68962(11) 0.0342(6) Uani 1 1 d . . .
H1S H 0.829(3) 0.258(3) 0.691(2) 0.081(15) Uiso 1 1 d . . .
N1 N 0.89956(19) 0.10032(15) 0.77514(12) 0.0275(6) Uani 1 1 d . . .
N2 N 1.0413(2) 0.11225(15) 0.69985(12) 0.0298(6) Uani 1 1 d . . .
N3 N 0.86937(19) 0.12768(14) 0.58081(12) 0.0283(6) Uani 1 1 d . . .
N4 N 0.72740(19) 0.12273(14) 0.65651(12) 0.0267(6) Uani 1 1 d . . .
C1 C 0.8203(2) 0.09991(19) 0.80363(15) 0.0298(7) Uani 1 1 d . C .
C2 C 0.8628(3) 0.08067(19) 0.87326(15) 0.0343(8) Uani 1 1 d . . .
H2 H 0.8243 0.0767 0.9041 0.041 Uiso 1 1 calc R C .
C3 C 0.9673(3) 0.06935(19) 0.88679(15) 0.0335(8) Uani 1 1 d . C .
H3 H 1.0163 0.0551 0.9288 0.040 Uiso 1 1 calc R . .
C4 C 0.9907(2) 0.08281(18) 0.82590(15) 0.0299(8) Uani 1 1 d . C .
O5 O 0.82614(18) -0.07919(14) 0.73490(11) 0.0430(6) Uani 1 1 d . . .
C5 C 1.0919(2) 0.08045(19) 0.81976(15) 0.0312(8) Uani 1 1 d . . .
C6 C 1.1145(2) 0.09497(19) 0.76103(15) 0.0305(8) Uani 1 1 d . C .
C7 C 1.2181(2) 0.0919(2) 0.75488(16) 0.0362(8) Uani 1 1 d . . .
H7 H 1.2819 0.0815 0.7899 0.043 Uiso 1 1 calc R C .
C8 C 1.2090(3) 0.1063(2) 0.69054(16) 0.0367(8) Uani 1 1 d . C .
H8 H 1.2648 0.1076 0.6716 0.044 Uiso 1 1 calc R . .
C9 C 1.0989(2) 0.11920(19) 0.65610(15) 0.0300(8) Uani 1 1 d . C .
C10 C 1.0577(2) 0.13304(18) 0.58743(15) 0.0292(7) Uani 1 1 d . . .
C11 C 0.9495(2) 0.13560(18) 0.55267(15) 0.0294(7) Uani 1 1 d . C .
C12 C 0.9048(3) 0.1469(2) 0.48175(15) 0.0338(8) Uani 1 1 d . . .
H12 H 0.9428 0.1547 0.4510 0.041 Uiso 1 1 calc R C .
C13 C 0.7993(3) 0.14454(19) 0.46719(15) 0.0329(8) Uani 1 1 d . C .
H13 H 0.7488 0.1490 0.4240 0.039 Uiso 1 1 calc R . .
C14 C 0.7763(2) 0.13402(18) 0.52864(15) 0.0281(7) Uani 1 1 d . C .
C15 C 0.6745(2) 0.13401(18) 0.53371(15) 0.0287(7) Uani 1 1 d . . .
C16 C 0.6535(2) 0.13106(18) 0.59435(14) 0.0269(7) Uani 1 1 d . C .
C17 C 0.5500(3) 0.13842(19) 0.60081(15) 0.0320(8) Uani 1 1 d . . .
H17 H 0.4856 0.1446 0.5654 0.038 Uiso 1 1 calc R C .
C18 C 0.5611(2) 0.13493(19) 0.66617(15) 0.0319(8) Uani 1 1 d . C .
H18 H 0.5060 0.1388 0.6857 0.038 Uiso 1 1 calc R . .
C19 C 0.6712(2) 0.12428(18) 0.70093(14) 0.0282(7) Uani 1 1 d . C .
C20 C 0.7138(2) 0.11424(18) 0.77007(15) 0.0302(8) Uani 1 1 d . . .
C21 C 0.6397(3) 0.1182(2) 0.81025(16) 0.0407(9) Uani 1 1 d . B .
C22 C 0.6404(3) 0.1854(3) 0.84970(17) 0.0573(11) Uani 1 1 d . . .
H22 H 0.6901 0.2275 0.8522 0.069 Uiso 1 1 calc R C .
C23 C 0.5698(4) 0.1922(4) 0.8856(2) 0.0797(16) Uani 1 1 d D B .
H23 H 0.5747 0.2394 0.9122 0.096 Uiso 1 1 calc R A 3
C24 C 0.5048(8) 0.1449(7) 0.8860(4) 0.0471(16) Uiso 0.530(16) 1 d PD B 3
H24 H 0.4561 0.1555 0.9095 0.057 Uiso 0.530(16) 1 calc PR B 3
C24A C 0.4962(8) 0.1134(8) 0.8800(5) 0.0471(16) Uiso 0.470(16) 1 d PD B 4
H24A H 0.4494 0.1104 0.9058 0.057 Uiso 0.470(16) 1 calc PR B 4
C25 C 0.4996(3) 0.0618(4) 0.8458(2) 0.0792(17) Uani 1 1 d D . .
H25 H 0.4524 0.0192 0.8474 0.095 Uiso 1 1 calc R B 3
C26 C 0.5694(3) 0.0560(3) 0.80819(19) 0.0551(11) Uani 1 1 d . B .
H26 H 0.5682 0.0095 0.7814 0.066 Uiso 1 1 calc R . .
C27 C 1.1822(2) 0.0635(2) 0.88180(16) 0.0360(8) Uani 1 1 d . C .
C28 C 1.2353(3) 0.1271(2) 0.92043(16) 0.0435(9) Uani 1 1 d . . .
H28 H 1.2158 0.1812 0.9065 0.052 Uiso 1 1 calc R C .
C29 C 1.3168(3) 0.1133(3) 0.97932(18) 0.0532(11) Uani 1 1 d . C .
H29 H 1.3519 0.1576 1.0059 0.064 Uiso 1 1 calc R . .
C30 C 1.3461(3) 0.0358(3) 0.9988(2) 0.0657(13) Uani 1 1 d . . .
H30 H 1.4019 0.0261 1.0391 0.079 Uiso 1 1 calc R C .
C31 C 1.2955(4) -0.0282(3) 0.9608(2) 0.0828(16) Uani 1 1 d . C .
H31 H 1.3166 -0.0821 0.9744 0.099 Uiso 1 1 calc R . .
C32 C 1.2132(3) -0.0141(3) 0.9022(2) 0.0667(13) Uani 1 1 d . . .
H32 H 1.1781 -0.0587 0.8761 0.080 Uiso 1 1 calc R C .
C33 C 1.1343(2) 0.14584(19) 0.54985(15) 0.0314(8) Uani 1 1 d . C .
C34 C 1.1958(3) 0.2161(2) 0.56149(16) 0.0383(9) Uani 1 1 d . . .
H34 H 1.1869 0.2555 0.5921 0.046 Uiso 1 1 calc R C .
C35 C 1.2694(3) 0.2289(2) 0.52907(18) 0.0485(10) Uani 1 1 d . C .
H35 H 1.3109 0.2769 0.5374 0.058 Uiso 1 1 calc R . .
C36 C 1.2830(3) 0.1719(3) 0.48442(17) 0.0470(10) Uani 1 1 d . . .
H36 H 1.3337 0.1807 0.4621 0.056 Uiso 1 1 calc R C .
C37 C 1.2230(3) 0.1028(2) 0.47258(17) 0.0465(10) Uani 1 1 d . C .
H37 H 1.2323 0.0637 0.4419 0.056 Uiso 1 1 calc R . .
C38 C 1.1490(3) 0.0894(2) 0.50498(16) 0.0409(9) Uani 1 1 d . . .
H38 H 1.1080 0.0412 0.4964 0.049 Uiso 1 1 calc R C .
C39 C 0.5830(2) 0.13893(19) 0.47101(14) 0.0270(7) Uani 1 1 d . C .
C40 C 0.5302(3) 0.0694(2) 0.44180(17) 0.0453(10) Uani 1 1 d . . .
H40 H 0.5537 0.0180 0.4613 0.054 Uiso 1 1 calc R C .
C41 C 0.4432(3) 0.0737(2) 0.38427(17) 0.0477(10) Uani 1 1 d . C .
H41 H 0.4066 0.0256 0.3656 0.057 Uiso 1 1 calc R . .
C42 C 0.4102(3) 0.1467(2) 0.35457(16) 0.0369(8) Uani 1 1 d . . .
H42 H 0.3512 0.1495 0.3150 0.044 Uiso 1 1 calc R C .
C43 C 0.4631(3) 0.2161(2) 0.38242(16) 0.0382(9) Uani 1 1 d . C .
H43 H 0.4411 0.2671 0.3617 0.046 Uiso 1 1 calc R . .
C44 C 0.5482(3) 0.2121(2) 0.44041(15) 0.0347(8) Uani 1 1 d . . .
H44 H 0.5833 0.2606 0.4595 0.042 Uiso 1 1 calc R C .
C45 C 0.8916(3) -0.0604(2) 0.70677(16) 0.0340(8) Uani 1 1 d . . .
C46 C 0.9905(3) -0.1098(2) 0.71859(16) 0.0352(8) Uani 1 1 d . . .
C47 C 1.0118(3) -0.1748(2) 0.76291(17) 0.0437(9) Uani 1 1 d . . .
H47 H 0.9616 -0.1902 0.7841 0.052 Uiso 1 1 calc R . .
C48 C 1.1059(3) -0.2168(2) 0.7760(2) 0.0564(11) Uani 1 1 d . . .
H48 H 1.1203 -0.2607 0.8067 0.068 Uiso 1 1 calc R . .
C49 C 1.1792(3) -0.1956(2) 0.7450(2) 0.0569(11) Uani 1 1 d . . .
H49 H 1.2435 -0.2250 0.7541 0.068 Uiso 1 1 calc R . .
C50 C 1.1584(3) -0.1318(2) 0.7007(2) 0.0551(11) Uani 1 1 d . . .
H50 H 1.2088 -0.1167 0.6795 0.066 Uiso 1 1 calc R . .
C51 C 1.0639(3) -0.0894(2) 0.68704(17) 0.0434(9) Uani 1 1 d . . .
H51 H 1.0494 -0.0460 0.6558 0.052 Uiso 1 1 calc R . .
C52 C 0.9788(5) 0.2874(4) 0.7122(3) 0.0454(14) Uiso 0.619(5) 1 d P C 1
H52A H 1.0419 0.2560 0.7378 0.054 Uiso 0.619(5) 1 calc PR C 1
H52B H 0.9644 0.3280 0.7428 0.054 Uiso 0.619(5) 1 calc PR C 1
C53 C 1.0029(6) 0.3309(5) 0.6564(4) 0.0727(18) Uiso 0.619(5) 1 d P C 1
H53A H 1.0626 0.3679 0.6749 0.109 Uiso 0.619(5) 1 calc PR C 1
H53B H 0.9408 0.3619 0.6307 0.109 Uiso 0.619(5) 1 calc PR C 1
H53C H 1.0212 0.2913 0.6272 0.109 Uiso 0.619(5) 1 calc PR C 1
C52A C 0.9506(8) 0.2908(6) 0.6723(6) 0.0454(14) Uiso 0.381(5) 1 d P C 2
H52C H 0.9057 0.3380 0.6528 0.054 Uiso 0.381(5) 1 calc PR C 2
H52D H 0.9776 0.2681 0.6374 0.054 Uiso 0.381(5) 1 calc PR C 2
C53A C 1.0462(10) 0.3206(8) 0.7315(6) 0.0727(18) Uiso 0.381(5) 1 d P C 2
H53D H 1.1005 0.3430 0.7141 0.109 Uiso 0.381(5) 1 calc PR C 2
H53E H 1.0759 0.2750 0.7612 0.109 Uiso 0.381(5) 1 calc PR C 2
H53F H 1.0225 0.3626 0.7563 0.109 Uiso 0.381(5) 1 calc PR C 2
O11 O 0.7210(2) 0.32286(15) 0.67575(12) 0.0476(7) Uani 1 1 d . . .
H11S H 0.697(4) 0.351(3) 0.705(3) 0.12(2) Uiso 1 1 d . . .
C54 C 0.6827(3) 0.3587(2) 0.61120(19) 0.0559(11) Uani 1 1 d . . .
H54A H 0.7086 0.3269 0.5797 0.067 Uiso 1 1 calc R . .
H54B H 0.7115 0.4143 0.6132 0.067 Uiso 1 1 calc R . .
C55 C 0.5644(4) 0.3624(3) 0.5854(2) 0.0690(13) Uani 1 1 d . . .
H55A H 0.5354 0.3075 0.5836 0.104 Uiso 1 1 calc R . .
H55B H 0.5419 0.3860 0.5406 0.104 Uiso 1 1 calc R . .
H55C H 0.5385 0.3960 0.6153 0.104 Uiso 1 1 calc R . .

loop_
_atom_site_aniso_label
_atom_site_aniso_U_11
_atom_site_aniso_U_22
_atom_site_aniso_U_33
_atom_site_aniso_U_23
_atom_site_aniso_U_13
_atom_site_aniso_U_12
Al1 0.0251(5) 0.0291(5) 0.0234(5) 0.0010(4) 0.0038(4) 0.0000(4)
O1 0.0367(13) 0.0254(12) 0.0246(11) 0.0025(10) 0.0049(10) 0.0006(10)
O2 0.0323(14) 0.0299(13) 0.0380(14) -0.0033(10) 0.0076(11) -0.0031(11)
N1 0.0243(15) 0.0304(15) 0.0257(14) -0.0009(12) 0.0047(12) 0.0001(12)
N2 0.0277(15) 0.0321(15) 0.0265(14) -0.0005(12) 0.0041(13) -0.0018(12)
N3 0.0253(15) 0.0304(15) 0.0255(14) 0.0032(12) 0.0024(13) 0.0003(12)
N4 0.0238(14) 0.0292(15) 0.0239(14) 0.0011(11) 0.0030(12) 0.0007(12)
C1 0.0304(19) 0.0313(18) 0.0263(17) -0.0008(14) 0.0069(15) -0.0009(15)
C2 0.036(2) 0.040(2) 0.0250(17) 0.0002(15) 0.0073(16) -0.0022(16)
C3 0.034(2) 0.038(2) 0.0227(17) 0.0016(14) 0.0019(15) 0.0010(16)
C4 0.030(2) 0.0286(18) 0.0252(17) -0.0021(14) 0.0008(15) -0.0008(15)
O5 0.0372(14) 0.0478(15) 0.0450(14) 0.0052(12) 0.0146(12) -0.0060(12)
C5 0.0254(19) 0.0339(19) 0.0282(18) 0.0015(15) -0.0004(15) 0.0010(15)
C6 0.0231(18) 0.0340(19) 0.0279(18) 0.0013(14) -0.0012(15) -0.0037(15)
C7 0.0219(18) 0.046(2) 0.0335(19) 0.0028(16) -0.0017(16) -0.0026(16)
C8 0.0240(18) 0.047(2) 0.036(2) 0.0005(16) 0.0064(16) -0.0012(16)
C9 0.0244(18) 0.0308(19) 0.0337(19) -0.0008(14) 0.0077(15) -0.0019(14)
C10 0.0285(19) 0.0290(18) 0.0300(18) -0.0019(14) 0.0093(15) -0.0019(15)
C11 0.0295(19) 0.0308(18) 0.0284(17) -0.0001(14) 0.0102(15) -0.0010(15)
C12 0.031(2) 0.041(2) 0.0309(18) 0.0012(15) 0.0116(16) -0.0013(16)
C13 0.032(2) 0.039(2) 0.0252(17) 0.0020(15) 0.0058(15) 0.0021(16)
C14 0.0272(19) 0.0266(18) 0.0260(17) 0.0028(14) 0.0020(15) -0.0003(14)
C15 0.0273(19) 0.0275(18) 0.0269(17) -0.0002(14) 0.0024(15) 0.0013(14)
C16 0.0253(18) 0.0273(18) 0.0245(17) 0.0007(14) 0.0029(15) 0.0009(14)
C17 0.0265(19) 0.0345(19) 0.0303(18) 0.0006(15) 0.0024(15) 0.0041(15)
C18 0.0268(19) 0.0369(19) 0.0322(18) 0.0019(15) 0.0097(15) 0.0054(15)
C19 0.0285(19) 0.0298(18) 0.0253(17) 0.0016(14) 0.0069(15) 0.0035(15)
C20 0.0309(19) 0.0315(18) 0.0287(18) -0.0034(14) 0.0100(16) -0.0019(15)
C21 0.026(2) 0.066(3) 0.0267(19) 0.0108(18) 0.0032(16) 0.0063(18)
C22 0.036(2) 0.103(3) 0.033(2) -0.013(2) 0.0107(18) 0.013(2)
C23 0.054(3) 0.141(5) 0.039(2) -0.007(3) 0.008(2) 0.030(3)
C25 0.030(2) 0.124(5) 0.077(3) 0.064(3) 0.007(2) 0.008(3)
C26 0.032(2) 0.080(3) 0.051(2) 0.026(2) 0.011(2) 0.004(2)
C27 0.0249(19) 0.051(2) 0.0285(18) 0.0070(17) 0.0028(15) -0.0008(17)
C28 0.035(2) 0.060(3) 0.0305(19) 0.0016(18) 0.0032(17) 0.0031(19)
C29 0.032(2) 0.086(3) 0.035(2) -0.004(2) 0.0021(18) -0.008(2)
C30 0.035(2) 0.106(4) 0.042(2) 0.026(3) -0.008(2) 0.001(3)
C31 0.062(3) 0.076(3) 0.083(3) 0.039(3) -0.016(3) 0.000(3)
C32 0.056(3) 0.055(3) 0.065(3) 0.021(2) -0.015(2) 0.000(2)
C33 0.0273(19) 0.038(2) 0.0264(17) 0.0009(15) 0.0057(15) -0.0011(16)
C34 0.037(2) 0.046(2) 0.0341(19) -0.0064(16) 0.0143(17) -0.0060(18)
C35 0.039(2) 0.062(3) 0.046(2) 0.003(2) 0.0149(19) -0.0095(19)
C36 0.028(2) 0.081(3) 0.031(2) 0.007(2) 0.0086(17) 0.003(2)
C37 0.036(2) 0.069(3) 0.0318(19) -0.0092(19) 0.0062(18) 0.010(2)
C38 0.033(2) 0.046(2) 0.041(2) -0.0076(17) 0.0078(18) -0.0027(17)
C39 0.0239(17) 0.0312(18) 0.0245(16) 0.0020(14) 0.0057(14) 0.0036(15)
C40 0.049(2) 0.032(2) 0.041(2) 0.0054(17) -0.0049(19) 0.0022(18)
C41 0.051(2) 0.038(2) 0.040(2) -0.0030(17) -0.0054(19) -0.0075(19)
C42 0.030(2) 0.048(2) 0.0274(18) 0.0027(17) 0.0019(16) 0.0004(17)
C43 0.041(2) 0.038(2) 0.0304(19) 0.0069(16) 0.0031(17) 0.0030(17)
C44 0.033(2) 0.034(2) 0.0305(18) -0.0010(15) 0.0008(16) -0.0023(16)
C45 0.033(2) 0.037(2) 0.0272(18) -0.0044(16) 0.0028(16) -0.0016(16)
C46 0.038(2) 0.0350(19) 0.0301(18) 0.0008(15) 0.0062(16) 0.0012(16)
C47 0.039(2) 0.044(2) 0.046(2) 0.0077(18) 0.0103(18) 0.0036(18)
C48 0.048(3) 0.050(3) 0.066(3) 0.021(2) 0.012(2) 0.013(2)
C49 0.046(3) 0.052(3) 0.075(3) 0.008(2) 0.021(2) 0.013(2)
C50 0.059(3) 0.052(3) 0.063(3) 0.005(2) 0.032(2) 0.012(2)
C51 0.051(2) 0.041(2) 0.041(2) 0.0015(17) 0.0187(19) 0.0073(19)
O11 0.0525(17) 0.0480(16) 0.0417(15) -0.0029(13) 0.0137(13) 0.0160(13)
C54 0.070(3) 0.052(2) 0.049(2) 0.004(2) 0.024(2) 0.019(2)
C55 0.085(4) 0.060(3) 0.049(3) 0.001(2) 0.003(2) 0.016(3)

loop_
_atom_type_symbol
_atom_type_description
_atom_type_scat_dispersion_real
_atom_type_scat_dispersion_imag
_atom_type_scat_source
C C 0.0033 0.0016 'International Tables Vol C Tables 4.2.6.8 and 6.1.1.4'
H H 0.0000 0.0000 'International Tables Vol C Tables 4.2.6.8 and 6.1.1.4'
N N 0.0061 0.0033 'International Tables Vol C Tables 4.2.6.8 and 6.1.1.4'
O O 0.0106 0.0060 'International Tables Vol C Tables 4.2.6.8 and 6.1.1.4'
Al Al 0.0645 0.0514 'International Tables Vol C Tables 4.2.6.8 and 6.1.1.4'

loop_
_geom_angle_atom_site_label_1
_geom_angle_atom_site_label_2
_geom_angle_atom_site_label_3
_geom_angle
O1 Al1 N4 95.12(10)
O1 Al1 O2 179.45(12)
N4 Al1 O2 85.38(10)
O1 Al1 N2 90.69(10)
N4 Al1 N2 174.19(11)
O2 Al1 N2 88.81(11)
O1 Al1 N1 91.42(10)
N4 Al1 N1 90.18(10)
O2 Al1 N1 88.35(10)
N2 Al1 N1 89.86(10)
O1 Al1 N3 91.06(10)
N4 Al1 N3 90.13(10)
O2 Al1 N3 89.17(10)
N2 Al1 N3 89.57(10)
N1 Al1 N3 177.47(11)
C45 O1 Al1 134.6(2)
C52A O2 C52 32.5(4)
C52A O2 Al1 130.4(5)
C52 O2 Al1 130.1(3)
C52A O2 H1S 105(3)
C52 O2 H1S 109(3)
Al1 O2 H1S 120(3)
C1 N1 C4 105.7(2)
C1 N1 Al1 127.1(2)
C4 N1 Al1 126.8(2)
C9 N2 C6 105.4(3)
C9 N2 Al1 127.5(2)
C6 N2 Al1 126.6(2)
C14 N3 C11 105.7(2)
C14 N3 Al1 126.6(2)
C11 N3 Al1 127.7(2)
C19 N4 C16 105.6(2)
C19 N4 Al1 127.2(2)
C16 N4 Al1 127.2(2)
N1 C1 C20 125.4(3)
N1 C1 C2 109.9(3)
C20 C1 C2 124.7(3)
C3 C2 C1 107.3(3)
C3 C2 H2 126.4
C1 C2 H2 126.4
C2 C3 C4 107.0(3)
C2 C3 H3 126.5
C4 C3 H3 126.5
N1 C4 C5 125.2(3)
N1 C4 C3 110.0(3)
C5 C4 C3 124.8(3)
C6 C5 C4 124.6(3)
C6 C5 C27 118.2(3)
C4 C5 C27 117.2(3)
N2 C6 C5 125.7(3)
N2 C6 C7 109.9(3)
C5 C6 C7 124.4(3)
C8 C7 C6 107.7(3)
C8 C7 H7 126.2
C6 C7 H7 126.2
C7 C8 C9 106.9(3)
C7 C8 H8 126.6
C9 C8 H8 126.6
N2 C9 C10 126.0(3)
N2 C9 C8 110.1(3)
C10 C9 C8 123.8(3)
C11 C10 C9 123.6(3)
C11 C10 C33 118.8(3)
C9 C10 C33 117.6(3)
N3 C11 C10 125.5(3)
N3 C11 C12 109.7(3)
C10 C11 C12 124.8(3)
C13 C12 C11 107.1(3)
C13 C12 H12 126.4
C11 C12 H12 126.4
C12 C13 C14 107.6(3)
C12 C13 H13 126.2
C14 C13 H13 126.2
N3 C14 C15 126.2(3)
N3 C14 C13 109.7(3)
C15 C14 C13 124.0(3)
C16 C15 C14 123.5(3)
C16 C15 C39 118.1(3)
C14 C15 C39 118.3(3)
N4 C16 C15 126.1(3)
N4 C16 C17 109.7(3)
C15 C16 C17 124.2(3)
C18 C17 C16 107.3(3)
C18 C17 H17 126.3
C16 C17 H17 126.3
C17 C18 C19 107.2(3)
C17 C18 H18 126.4
C19 C18 H18 126.4
N4 C19 C20 125.6(3)
N4 C19 C18 110.1(3)
C20 C19 C18 124.3(3)
C1 C20 C19 124.3(3)
C1 C20 C21 118.0(3)
C19 C20 C21 117.7(3)
C26 C21 C22 119.3(4)
C26 C21 C20 120.9(3)
C22 C21 C20 119.8(3)
C21 C22 C23 121.1(4)
C21 C22 H22 119.4
C23 C22 H22 119.4
C24 C23 C22 125.6(7)
C24 C23 C24A 12.9(7)
C22 C23 C24A 113.4(5)
C24 C23 H23 117.2
C22 C23 H23 117.2
C24A C23 H23 129.2
C23 C24 C25 118.4(8)
C23 C24 H24 120.8
C25 C24 H24 120.8
C25 C24A C23 120.7(9)
C25 C24A H24A 119.6
C23 C24A H24A 119.6
C24A C25 C26 125.6(8)
C24A C25 C24 10.8(7)
C26 C25 C24 115.6(5)
C24A C25 H25 112.1
C26 C25 H25 122.2
C24 C25 H25 122.2
C21 C26 C25 119.7(4)
C21 C26 H26 120.1
C25 C26 H26 120.1
C32 C27 C28 118.5(3)
C32 C27 C5 121.9(3)
C28 C27 C5 119.7(3)
C27 C28 C29 121.0(4)
C27 C28 H28 119.5
C29 C28 H28 119.5
C30 C29 C28 119.6(4)
C30 C29 H29 120.2
C28 C29 H29 120.2
C29 C30 C31 120.3(4)
C29 C30 H30 119.8
C31 C30 H30 119.8
C30 C31 C32 119.9(4)
C30 C31 H31 120.0
C32 C31 H31 120.0
C27 C32 C31 120.7(4)
C27 C32 H32 119.7
C31 C32 H32 119.7
C38 C33 C34 118.4(3)
C38 C33 C10 122.5(3)
C34 C33 C10 119.1(3)
C35 C34 C33 120.7(3)
C35 C34 H34 119.7
C33 C34 H34 119.7
C34 C35 C36 120.1(4)
C34 C35 H35 120.0
C36 C35 H35 120.0
C37 C36 C35 119.7(3)
C37 C36 H36 120.1
C35 C36 H36 120.1
C36 C37 C38 120.6(3)
C36 C37 H37 119.7
C38 C37 H37 119.7
C37 C38 C33 120.5(3)
C37 C38 H38 119.7
C33 C38 H38 119.7
C44 C39 C40 117.9(3)
C44 C39 C15 121.5(3)
C40 C39 C15 120.5(3)
C39 C40 C41 120.8(3)
C39 C40 H40 119.6
C41 C40 H40 119.6
C42 C41 C40 120.4(3)
C42 C41 H41 119.8
C40 C41 H41 119.8
C41 C42 C43 119.4(3)
C41 C42 H42 120.3
C43 C42 H42 120.3
C42 C43 C44 120.3(3)
C42 C43 H43 119.9
C44 C43 H43 119.9
C39 C44 C43 121.2(3)
C39 C44 H44 119.4
C43 C44 H44 119.4
O5 C45 O1 124.1(3)
O5 C45 C46 119.9(3)
O1 C45 C46 116.1(3)
C51 C46 C47 119.0(3)
C51 C46 C45 120.2(3)
C47 C46 C45 120.8(3)
C48 C47 C46 120.1(3)
C48 C47 H47 120.0
C46 C47 H47 120.0
C49 C48 C47 120.6(4)
C49 C48 H48 119.7
C47 C48 H48 119.7
C50 C49 C48 119.7(4)
C50 C49 H49 120.2
C48 C49 H49 120.2
C49 C50 C51 120.1(4)
C49 C50 H50 120.0
C51 C50 H50 120.0
C46 C51 C50 120.5(3)
C46 C51 H51 119.7
C50 C51 H51 119.7
O2 C52 C53 113.7(6)
O2 C52 H52A 108.8
C53 C52 H52A 108.8
O2 C52 H52B 108.8
C53 C52 H52B 108.8
H52A C52 H52B 107.7
O2 C52A C53A 114.5(9)
O2 C52A H52C 108.6
C53A C52A H52C 108.6
O2 C52A H52D 108.6
C53A C52A H52D 108.6
H52C C52A H52D 107.6
C52A C53A H53D 109.5
C52A C53A H53E 109.5
H53D C53A H53E 109.5
C52A C53A H53F 109.5
H53D C53A H53F 109.5
H53E C53A H53F 109.5
C54 O11 H11S 110(3)
O11 C54 C55 112.4(3)
O11 C54 H54A 109.1
C55 C54 H54A 109.1
O11 C54 H54B 109.1
C55 C54 H54B 109.1
H54A C54 H54B 107.8
C54 C55 H55A 109.5
C54 C55 H55B 109.5
H55A C55 H55B 109.5
C54 C55 H55C 109.5
H55A C55 H55C 109.5
H55B C55 H55C 109.5

loop_
_geom_bond_atom_site_label_1
_geom_bond_atom_site_label_2
_geom_bond_distance
Al1 O1 1.848(2)
Al1 N4 1.996(3)
Al1 O2 2.002(2)
Al1 N2 2.003(3)
Al1 N1 2.009(3)
Al1 N3 2.012(3)
O1 C45 1.281(4)
O2 C52A 1.406(11)
O2 C52 1.475(7)
O2 H1S 0.90(4)
N1 C1 1.371(4)
N1 C4 1.374(4)
N2 C9 1.380(4)
N2 C6 1.381(4)
N3 C14 1.378(4)
N3 C11 1.382(4)
N4 C19 1.373(4)
N4 C16 1.377(4)
C1 C20 1.392(4)
C1 C2 1.434(4)
C2 C3 1.343(4)
C2 H2 0.9500
C3 C4 1.433(4)
C3 H3 0.9500
C4 C5 1.394(4)
O5 C45 1.240(4)
C5 C6 1.387(4)
C5 C27 1.500(4)
C6 C7 1.427(4)
C7 C8 1.346(4)
C7 H7 0.9500
C8 C9 1.432(4)
C8 H8 0.9500
C9 C10 1.398(4)
C10 C11 1.397(4)
C10 C33 1.493(4)
C11 C12 1.438(4)
C12 C13 1.342(4)
C12 H12 0.9500
C13 C14 1.434(4)
C13 H13 0.9500
C14 C15 1.395(4)
C15 C16 1.395(4)
C15 C39 1.493(4)
C16 C17 1.433(4)
C17 C18 1.342(4)
C17 H17 0.9500
C18 C19 1.429(4)
C18 H18 0.9500
C19 C20 1.399(4)
C20 C21 1.492(4)
C21 C26 1.381(5)
C21 C22 1.385(5)
C22 C23 1.386(5)
C22 H22 0.9500
C23 C24 1.167(10)
C23 C24A 1.610(13)
C23 H23 0.9500
C24 C25 1.602(12)
C24 H24 0.9500
C24A C25 1.126(11)
C24A H24A 0.9500
C25 C26 1.405(6)
C25 H25 0.9500
C26 H26 0.9500
C27 C32 1.372(5)
C27 C28 1.379(5)
C28 C29 1.387(5)
C28 H28 0.9500
C29 C30 1.362(6)
C29 H29 0.9500
C30 C31 1.368(6)
C30 H30 0.9500
C31 C32 1.388(5)
C31 H31 0.9500
C32 H32 0.9500
C33 C38 1.385(4)
C33 C34 1.396(4)
C34 C35 1.378(4)
C34 H34 0.9500
C35 C36 1.383(5)
C35 H35 0.9500
C36 C37 1.369(5)
C36 H36 0.9500
C37 C38 1.384(5)
C37 H37 0.9500
C38 H38 0.9500
C39 C44 1.378(4)
C39 C40 1.385(4)
C40 C41 1.391(5)
C40 H40 0.9500
C41 C42 1.364(5)
C41 H41 0.9500
C42 C43 1.377(4)
C42 H42 0.9500
C43 C44 1.383(4)
C43 H43 0.9500
C44 H44 0.9500
C45 C46 1.501(5)
C46 C51 1.388(5)
C46 C47 1.392(5)
C47 C48 1.383(5)
C47 H47 0.9500
C48 C49 1.383(5)
C48 H48 0.9500
C49 C50 1.377(5)
C49 H49 0.9500
C50 C51 1.389(5)
C50 H50 0.9500
C51 H51 0.9500
C52 C53 1.499(10)
C52 H52A 0.9900
C52 H52B 0.9900
C53 H53A 0.9800
C53 H53B 0.9800
C53 H53C 0.9800
C52A C53A 1.556(17)
C52A H52C 0.9900
C52A H52D 0.9900
C53A H53D 0.9800
C53A H53E 0.9800
C53A H53F 0.9800
O11 C54 1.424(4)
O11 H11S 0.91(5)
C54 C55 1.498(5)
C54 H54A 0.9900
C54 H54B 0.9900
C55 H55A 0.9800
C55 H55B 0.9800
C55 H55C 0.9800

loop_
_geom_hbond_atom_site_label_D
_geom_hbond_atom_site_label_H
_geom_hbond_atom_site_label_A
_geom_hbond_distance_DH
_geom_hbond_distance_HA
_geom_hbond_distance_DA
_geom_hbond_angle_DHA
_geom_hbond_site_symmetry_A
O2 H1S O11 0.90(4) 1.73(4) 2.620(3) 165(4) .
O11 H11S O5 0.91(5) 1.81(5) 2.704(3) 168(5) 2_656
